data_1569257
loop_
_publ_author_name
'Gao, Zengqiang'
'Hou, Man'
'Shi, Yongxia'
'Li, Li'
'Sun, Qisheng'
'Yang, Shuyuan'
'Jiang, Zhiqiang'
'Yang, Wenjuan'
'Zhang, Zhicheng'
'Hu, Wenping'

_publ_section_title
;
 A conductive catecholate-based framework coordinated with unsaturated
 bismuth boosts CO<sub>2</sub> electroreduction to formate.
;
_journal_issue 25
_journal_name_full 'Chemical science'
_journal_page_first 6860
_journal_page_last 6866
_journal_paper_doi 10.1039/d3sc01876h
_journal_volume 14
_journal_year 2023
_chemical_formula_moiety 'C36 H18 Bi4 O15.294, H2 O'
_chemical_formula_sum 'C36 H20 Bi4 O16.3'
_chemical_formula_weight 1549.16
_space_group_crystal_system monoclinic
_space_group_IT_number 14
_space_group_name_Hall '-P 2yn'
_space_group_name_H-M_alt 'P 1 21/n 1'
_atom_sites_solution_hydrogens mixed
_audit_creation_date 2023-01-29
_audit_creation_method
;
Olex2 1.5
(compiled 2022.04.07 svn.rca3783a0 for OlexSys, GUI svn.r6498)
;
_audit_update_record
;
2023-02-16 deposited with the CCDC.	2023-05-22 downloaded from the CCDC.
;
_cell_angle_alpha 90
_cell_angle_beta 143.57(2)
_cell_angle_gamma 90
_cell_formula_units_Z 4
_cell_length_a 16.9776(17)
_cell_length_b 14.3793(4)
_cell_length_c 26.623(3)
_cell_measurement_reflns_used 7474
_cell_measurement_temperature 159.99(10)
_cell_measurement_theta_max 74.4090
_cell_measurement_theta_min 3.0630
_cell_volume 3859.6(19)
_computing_cell_refinement 'CrysAlisPro 1.171.42.68a (Rigaku OD, 2022)'
_computing_data_collection 'CrysAlisPro 1.171.42.68a (Rigaku OD, 2022)'
_computing_data_reduction 'CrysAlisPro 1.171.42.68a (Rigaku OD, 2022)'
_computing_molecular_graphics 'Olex2 1.5 (Dolomanov et al., 2009)'
_computing_publication_material 'Olex2 1.5 (Dolomanov et al., 2009)'
_computing_structure_refinement 'SHELXL 2019/3 (Sheldrick, 2015)'
_computing_structure_solution 'SHELXT 2018/2 (Sheldrick, 2018)'
_diffrn_ambient_environment N~2~
_diffrn_ambient_temperature 159.99(10)
_diffrn_detector 'Hybrid Pixel Array Detector'
_diffrn_detector_area_resol_mean 10.0000
_diffrn_detector_type HyPix
_diffrn_measured_fraction_theta_full 1.000
_diffrn_measured_fraction_theta_max 0.967
_diffrn_measurement_details
;
List of Runs (angles in degrees, time in seconds):

  # Type    Start    End  Width  t~exp~   \w     \q     \k     \f   Frames
#--------------------------------------------------------------------------
  1  \w    -27.00  10.00   0.50    0.15    --   47.02 -19.00-150.00   74
  2  \w    -27.00  21.00   0.50    0.15    --   47.02 -19.00-120.00   96
  3  \w    -18.00  38.00   0.50    0.15    --   47.02 -37.00 -60.00  112
  4  \w    -10.00  20.00   0.50    0.15    --   47.02 -19.00   0.00   60
  5  \w     -9.00  39.00   0.50    0.15    --   47.02 -37.00 120.00   96
  6  \w    101.00 133.00   0.50    0.59    --  105.17  45.00  30.00   64
  7  \w     89.00 175.00   0.50    0.59    --  105.17  61.00-150.00  172
  8  \w    104.00 130.00   0.50    0.59    --  105.17 113.00-112.00   52
  9  \w     31.00 102.00   0.50    0.15    --   47.02  57.00 120.00  142
 10  \w     35.00  60.00   0.50    0.59    --  105.17 -61.00   0.00   50
 11  \w      9.00  69.00   0.50    0.15    --   47.02-113.00 155.00  120
 12  \w     87.00 112.00   0.50    0.59    --  105.17-125.00   0.00   50
 13  \w     42.00  84.00   0.50    0.59    --  105.17-125.00   0.00   84
 14  \w     41.00  70.00   0.50    0.59    --  105.17-125.00 -60.00   58
 15  \w     87.00 112.00   0.50    0.59    --  105.17-125.00 -60.00   50
 16  \w     69.00 110.00   0.50    0.59    --  105.17-125.00-150.00   82
 17  \w     32.00  63.00   0.50    0.59    --  105.17 -94.00-180.00   62
 18  \w     33.00  61.00   0.50    0.59    --  105.17 -61.00 -90.00   56
 19  \w     32.00 105.00   0.50    0.59    --  105.17 -94.00 -60.00  146
 20  \w     47.00  99.00   0.50    0.59    --  105.17-113.00 155.00  104
 21  \w    -92.00 -33.00   0.50    0.59    -- -100.00 144.00  62.97  118
 22  \w    -60.00 -33.00   0.50    0.59    -- -100.00 139.00  -0.66   54
 23  \w    -57.00 -32.00   0.50    0.59    -- -100.00 125.00 -60.00   50
 24  \w    -57.00 -30.00   0.50    0.59    -- -100.00 125.00   0.00   54
 25  \w   -126.00-101.00   0.50    0.59    -- -100.00 144.00  62.97   50
 26  \w   -109.00 -30.00   0.50    0.59    -- -100.00 125.00  60.00  158
 27  \w    -86.00 -60.00   0.50    0.59    -- -100.00 125.00   0.00   52
 28  \w   -122.00 -70.00   0.50    0.59    -- -100.00 139.00  -0.66  104
 29  \w   -110.00 -84.00   0.50    0.59    -- -100.00 125.00 -60.00   52
 30  \w   -108.00 -49.00   0.50    0.59    -- -100.00 113.00-112.00  118
 31  \w   -110.00 -67.00   0.50    0.59    -- -100.00 125.00-180.00   86
 32  \w    -67.00 -16.00   0.50    0.15    --  -47.02 113.00-112.00  102
 33  \w    -72.00 -27.00   0.50    0.59    -- -100.00  61.00-150.00   90
 34  \w    -54.00 -27.00   0.50    0.59    -- -100.00  45.00-150.00   54
 35  \w    -72.00 -36.00   0.50    0.59    -- -100.00  61.00-120.00   72
 36  \w    -53.00 -28.00   0.50    0.59    -- -100.00  45.00 -90.00   50
 37  \w    -74.00 -30.00   0.50    0.59    -- -100.00  61.00 -90.00   88
 38  \w    -54.00 -29.00   0.50    0.59    -- -100.00  45.00  60.00   50
 39  \w    -53.00 -28.00   0.50    0.59    -- -100.00  45.00  90.00   50
 40  \w    -53.00 -27.00   0.50    0.59    -- -100.00  45.00  30.00   52
 41  \w    -28.00  25.00   0.50    0.15    --  -47.02  19.00-120.00  106
 42  \w    -53.00 -27.00   0.50    0.59    -- -100.00  45.00 -30.00   52
 43  \w   -127.00 -97.00   0.50    0.59    -- -100.00 -30.00  90.00   60
 44  \w   -165.00-135.00   0.50    0.59    -- -100.00 -30.00  90.00   60
 45  \w   -162.00 -85.00   0.50    0.59    -- -100.00 -45.00  60.00  154
 46  \w   -158.00 -84.00   0.50    0.59    -- -100.00 -77.00-180.00  148
 47  \w   -119.00 -34.00   0.50    0.15    --  -47.02 -57.00-120.00  170
 48  \w   -172.00 -84.00   0.50    0.59    -- -100.00 -30.00 -30.00  176
 49  \w   -135.00-109.00   0.50    0.59    -- -100.00-113.00 155.00   52
;
_diffrn_measurement_device 'four-circle diffractometer'
_diffrn_measurement_device_type 'ROD, Synergy Custom system, HyPix'
_diffrn_measurement_method '\w scans'
_diffrn_orient_matrix_type 'CrysAlisPro convention (1999,Acta A55,543-557)'
_diffrn_orient_matrix_UB_11 0.0330434000
_diffrn_orient_matrix_UB_12 -0.0979400000
_diffrn_orient_matrix_UB_13 -0.0028172000
_diffrn_orient_matrix_UB_21 -0.0083350000
_diffrn_orient_matrix_UB_22 -0.0386611000
_diffrn_orient_matrix_UB_23 0.0496067000
_diffrn_orient_matrix_UB_31 -0.1490147000
_diffrn_orient_matrix_UB_32 -0.0195337000
_diffrn_orient_matrix_UB_33 -0.0838182000
_diffrn_radiation_monochromator mirror
_diffrn_radiation_probe x-ray
_diffrn_radiation_type 'Cu K\a'
_diffrn_radiation_wavelength 1.54184
_diffrn_reflns_av_R_equivalents 0.0441
_diffrn_reflns_av_unetI/netI 0.0291
_diffrn_reflns_Laue_measured_fraction_full 1.000
_diffrn_reflns_Laue_measured_fraction_max 0.967
_diffrn_reflns_limit_h_max 20
_diffrn_reflns_limit_h_min -21
_diffrn_reflns_limit_k_max 17
_diffrn_reflns_limit_k_min -17
_diffrn_reflns_limit_l_max 33
_diffrn_reflns_limit_l_min -32
_diffrn_reflns_number 50191
_diffrn_reflns_point_group_measured_fraction_full 1.000
_diffrn_reflns_point_group_measured_fraction_max 0.967
_diffrn_reflns_theta_full 67.684
_diffrn_reflns_theta_max 75.621
_diffrn_reflns_theta_min 2.703
_diffrn_source 'Rotating-anode X-ray tube'
_diffrn_source_type 'Rigaku (Cu) X-ray Source'
_exptl_absorpt_coefficient_mu 35.795
_exptl_absorpt_correction_T_max 0.609
_exptl_absorpt_correction_T_min 0.283
_exptl_absorpt_correction_type gaussian
_exptl_absorpt_process_details
;
CrysAlisPro 1.171.42.68a (Rigaku Oxford Diffraction, 2022)
Numerical absorption correction based on gaussian integration over
a multifaceted crystal model
Empirical absorption correction using spherical harmonics,
implemented in SCALE3 ABSPACK scaling algorithm.
;
_exptl_crystal_colour 'light black'
_exptl_crystal_density_diffrn 2.666
_exptl_crystal_description block
_exptl_crystal_F_000 2793
_exptl_crystal_size_max 0.076
_exptl_crystal_size_mid 0.032
_exptl_crystal_size_min 0.027
_refine_diff_density_max 6.951
_refine_diff_density_min -1.854
_refine_diff_density_rms 0.317
_refine_ls_extinction_method none
_refine_ls_goodness_of_fit_ref 1.025
_refine_ls_hydrogen_treatment constr
_refine_ls_matrix_type full
_refine_ls_number_parameters 522
_refine_ls_number_reflns 7747
_refine_ls_number_restraints 25
_refine_ls_restrained_S_all 1.031
_refine_ls_R_factor_all 0.0664
_refine_ls_R_factor_gt 0.0612
_refine_ls_shift/su_max 0.001
_refine_ls_shift/su_mean 0.000
_refine_ls_structure_factor_coef Fsqd
_refine_ls_weighting_details 'w=1/[\s^2^(Fo^2^)+(0.1008P)^2^+76.1877P] where P=(Fo^2^+2Fc^2^)/3'
_refine_ls_weighting_scheme calc
_refine_ls_wR_factor_gt 0.1756
_refine_ls_wR_factor_ref 0.1804
_reflns_Friedel_coverage 0.000
_reflns_number_gt 6779
_reflns_number_total 7747
_reflns_threshold_expression 'I > 2\s(I)'
_cod_data_source_file d3sc01876h2.cif
_cod_data_source_block 059252-gzq-bihhtp_20230128n
_cod_depositor_comments 'Adding full bibliography for 1569257.cif.'
_cod_original_cell_volume 3859.8(13)
_cod_original_formula_sum 'C36 H20 Bi4 O16.30'
_cod_database_code 1569257
_shelx_shelxl_version_number 2019/3
_chemical_oxdiff_formula 'C36 H26.8 Bi4 O19.4'
_shelx_space_group_comment
;
The symmetry employed for this shelxl refinement is uniquely defined
by the following loop, which should always be used as a source of
symmetry information in preference to the above space-group names.
They are only intended as comments.
;
_shelx_estimated_absorpt_t_max 0.445
_shelx_estimated_absorpt_t_min 0.172
_olex2_refinement_description
;
1. Fixed Uiso
 At 1.2 times of:
  All C(H) groups
 At 1.5 times of:
  All O(H,H) groups, All O(H,H,H,H,H,H) groups
2. Rigid bond restraints
 Bi42, O23
 with sigma for 1-2 distances of 0.005 and sigma for 1-3 distances of 0.005
3. Uiso/Uaniso restraints and constraints
Bi42 \\sim O23: within 2A with sigma of 0.005 and sigma for terminal atoms of
0.01 within 2A
Uanis(Bi60) \\sim Ueq, Uanis(O5) \\sim Ueq: with sigma of 0.005 and sigma for
terminal atoms of 0.01
Uanis(O11) \\sim Ueq: with sigma of 0.005 and sigma for terminal atoms of 0.01
Uanis(O23) \\sim Ueq: with sigma of 0.005 and sigma for terminal atoms of 0.01
4. Others
 Sof(H5A)=Sof(H5B)=Sof(Bi74)=Sof(Bi47)=1-FVAR(1)
 Sof(Bi34)=Sof(Bi60)=Sof(O5)=Sof(O72)=Sof(H72A)=Sof(H72B)=FVAR(1)
 Fixed X: O5(0.19733) H5A(0.280169) H5B(0.18377) O11(-0.73135) O72(-0.12798)
 O78(0.070419) H78A(0.08876) H78B(0.05585) H72A(-0.059351) H72B(-0.102799)
 H11A(-0.73098) H11B(-0.79506)
 Fixed Y: O5(-1.029311) H5A(-1.014501) H5B(-1.02072) O11(-0.63147) O72(-
 0.59861) O78(-0.5864) H78A(-0.527431) H78B(-0.595461) H72A(-0.59072) H72B(-
 0.6403) H11A(-0.589451) H11B(-0.61454)
 Fixed Z: O5(0.30207) H5A(0.34905) H5B(0.26317) O11(0.61205) O72(0.396429)
 O78(0.58123) H78A(0.58835) H78B(0.60559) H72A(0.45098) H72B(0.38767)
 H11A(0.58873) H11B(0.599409)
5.a Rotating group:
 O23(H23A,H23B)
5.b Aromatic/amide H refined with riding coordinates:
 C24(H24), C4(H4), C68(H68), C13(H13), C2(H2), C55(H55), C33(H33), C65(H65),
 C9(H9), C30(H30), C35(H35), C71(H71)
;
_smtbx_masks_special_details
;
A solvent mask was calculated and 146 electrons were 
found in a volume of 546\%A^3^ in 2 voids per unit cell. 
This is consistent with the presence of 
3[H2O], 1[H2O] per Asymmetric Unit 
which account for 160 electrons 
per unit cell.
;
_olex2_submission_special_instructions 'No special instructions were received'
_oxdiff_exptl_absorpt_empirical_details
;
Empirical correction (ABSPACK) includes:
- Absorption correction using spherical harmonics
- Frame scaling
;
_oxdiff_exptl_absorpt_empirical_full_max 2.106
_oxdiff_exptl_absorpt_empirical_full_min 0.615

loop_
_space_group_symop_operation_xyz
'x, y, z'
'-x+1/2, y+1/2, -z+1/2'
'-x, -y, -z'
'x-1/2, -y-1/2, z-1/2'

loop_
_atom_site_label
_atom_site_type_symbol
_atom_site_fract_x
_atom_site_fract_y
_atom_site_fract_z
_atom_site_U_iso_or_equiv
_atom_site_adp_type
_atom_site_occupancy
_atom_site_site_symmetry_order
_atom_site_calc_flag
_atom_site_refinement_flags_posn
_atom_site_refinement_flags_adp
_atom_site_refinement_flags_occupancy
_atom_site_disorder_assembly
_atom_site_disorder_group
Bi58 Bi -0.66145(4) -0.76989(3) 0.58069(2) 0.03444(16) Uani 1 1 d . . . . .
Bi42 Bi -0.15635(4) -0.72320(3) 0.58446(3) 0.03417(16) Uani 1 1 d . U . . .
Bi34 Bi -0.32807(6) -0.66459(4) 0.34743(3) 0.02524(16) Uani 0.6469(11) 1 d . . P A 2
Bi60 Bi 0.04997(6) -0.91812(5) 0.27811(3) 0.02938(17) Uani 0.6469(11) 1 d . U P A 2
O56 O -0.5357(8) -0.6512(6) 0.6343(5) 0.0337(16) Uani 1 1 d . . . . .
O50 O -0.0072(8) -0.3514(6) 0.8558(5) 0.0360(17) Uani 1 1 d . . . . .
O36 O -0.0399(8) -0.8445(6) 0.6326(5) 0.0353(17) Uani 1 1 d . . . . .
O38 O -0.1605(8) -0.7504(6) 0.4961(5) 0.0376(17) Uani 1 1 d . . . . .
O44 O -0.6589(8) -0.7406(6) 0.4955(5) 0.0350(17) Uani 1 1 d . . . . .
O40 O 0.4830(9) -1.1470(6) 0.8504(5) 0.0384(18) Uani 1 1 d . . . . .
O54 O 0.2069(10) -0.9684(7) 0.4103(6) 0.053(3) Uani 1 1 d . . . . .
O46 O 0.5309(9) -1.2040(7) 0.7796(5) 0.0431(19) Uani 1 1 d . . . . .
O52 O 0.0425(8) -0.2967(6) 0.7866(5) 0.0353(17) Uani 1 1 d . . . . .
O48 O -0.2651(11) -0.5424(7) 0.4253(7) 0.062(3) Uani 1 1 d . . . . .
C6 C -0.3853(9) -0.5820(7) 0.5112(6) 0.0256(19) Uani 1 1 d . . . . .
C16 C 0.1103(9) -0.9111(7) 0.5096(6) 0.0257(19) Uani 1 1 d . . . . .
O10 O 0.0120(10) -0.8495(8) 0.3304(6) 0.062(3) Uani 1 1 d . . . . .
C28 C -0.4238(10) -0.6008(7) 0.5433(6) 0.0244(19) Uani 1 1 d . . . . .
O22 O -0.4669(10) -0.6562(8) 0.3411(6) 0.056(3) Uani 1 1 d . . . . .
C8 C -0.2799(10) -0.5207(7) 0.5544(6) 0.026(2) Uani 1 1 d . . . . .
C24 C -0.3938(10) -0.5766(7) 0.6486(6) 0.028(2) Uani 1 1 d . . . . .
H24 H -0.348558 -0.546516 0.698551 0.034 Uiso 1 1 calc R U . . .
C14 C 0.0730(10) -0.8918(7) 0.5418(6) 0.026(2) Uani 1 1 d . . . . .
C18 C -0.4940(11) -0.6354(8) 0.6078(7) 0.031(2) Uani 1 1 d . . . . .
C20 C 0.2147(10) -0.9741(7) 0.5519(6) 0.025(2) Uani 1 1 d . . . . .
C26 C 0.1420(10) -0.9352(7) 0.6173(6) 0.029(2) Uani 1 1 d . . . . .
C4 C 0.1014(10) -0.9188(8) 0.6457(6) 0.031(2) Uani 1 1 d . . . . .
H4 H 0.144339 -0.951011 0.694301 0.037 Uiso 1 1 calc R U . . .
C68 C -0.1142(10) -0.4057(8) 0.6728(6) 0.028(2) Uani 1 1 d . . . . .
H68 H -0.091974 -0.389990 0.650586 0.034 Uiso 1 1 calc R U . . .
C13 C 0.3784(10) -1.0902(7) 0.6685(6) 0.029(2) Uani 1 1 d . . . . .
H13 H 0.400718 -1.106171 0.646312 0.034 Uiso 1 1 calc R U . . .
C2 C -0.2375(10) -0.5081(7) 0.5264(7) 0.028(2) Uani 1 1 d . . . . .
H2 H -0.163714 -0.468990 0.557579 0.034 Uiso 1 1 calc R U . . .
C55 C 0.2514(10) -0.9881(8) 0.5208(7) 0.031(2) Uani 1 1 d . . . . .
H55 H 0.326732 -1.025525 0.552364 0.037 Uiso 1 1 calc R U . . .
C51 C 0.2823(10) -1.0221(7) 0.6284(6) 0.026(2) Uani 1 1 d . . . . .
C33 C 0.3180(11) -1.0444(8) 0.7368(6) 0.031(2) Uani 1 1 d . . . . .
H33 H 0.297440 -1.027838 0.759846 0.038 Uiso 1 1 calc R U . . .
C61 C 0.1820(12) -0.9494(9) 0.4459(7) 0.036(2) Uani 1 1 d . . . . .
C29 C -0.3012(12) -0.5515(8) 0.4545(7) 0.035(2) Uani 1 1 d . . . . .
C7 C -0.2481(10) -0.4937(7) 0.6631(6) 0.027(2) Uani 1 1 d . . . . .
C31 C -0.3544(10) -0.5586(8) 0.6189(6) 0.029(2) Uani 1 1 d . . . . .
C53 C -0.2122(10) -0.4723(8) 0.6314(6) 0.029(2) Uani 1 1 d . . . . .
C63 C 0.0021(11) -0.8582(8) 0.6059(7) 0.034(2) Uani 1 1 d . . . . .
C65 C -0.4497(10) -0.6259(8) 0.4374(6) 0.030(2) Uani 1 1 d . . . . .
H65 H -0.521621 -0.666828 0.407181 0.036 Uiso 1 1 calc R U . . .
C9 C -0.1761(10) -0.4519(8) 0.7402(6) 0.031(2) Uani 1 1 d . . . . .
H9 H -0.197989 -0.467755 0.762591 0.037 Uiso 1 1 calc R U . . .
C37 C 0.2467(10) -1.0013(8) 0.6597(6) 0.029(2) Uani 1 1 d . . . . .
C81 C 0.4127(11) -1.1073(8) 0.7767(7) 0.035(2) Uani 1 1 d . . . . .
C75 C 0.0736(11) -0.8881(8) 0.4011(7) 0.034(2) Uani 1 1 d . . . . .
C77 C -0.0778(11) -0.3903(8) 0.7821(7) 0.032(2) Uani 1 1 d . . . . .
C39 C -0.0656(10) -0.8107(8) 0.5326(6) 0.030(2) Uani 1 1 d . . . . .
C79 C -0.4117(11) -0.6113(8) 0.4083(7) 0.034(2) Uani 1 1 d . . . . .
C30 C 0.0423(10) -0.8699(8) 0.4339(6) 0.030(2) Uani 1 1 d . . . . .
H30 H -0.027998 -0.827830 0.404693 0.036 Uiso 1 1 calc R U . . .
C67 C -0.5645(10) -0.6816(8) 0.5325(6) 0.031(2) Uani 1 1 d . . . . .
C69 C 0.4429(12) -1.1357(8) 0.7423(7) 0.035(2) Uani 1 1 d . . . . .
C35 C -0.0266(11) -0.8276(8) 0.5032(6) 0.032(2) Uani 1 1 d . . . . .
H35 H -0.069249 -0.794395 0.455074 0.038 Uiso 1 1 calc R U . . .
C71 C -0.5259(11) -0.6633(8) 0.5023(6) 0.032(2) Uani 1 1 d . . . . .
H71 H -0.570300 -0.694336 0.452822 0.039 Uiso 1 1 calc R U . . .
C25 C -0.0473(11) -0.3613(7) 0.7472(7) 0.030(2) Uani 1 1 d . . . . .
O5 O 0.197330 -1.029311 0.302070 0.084(5) Uani 0.6469(11) 1 d . U P . .
H5A H 0.280169 -1.014501 0.349050 0.126 Uiso 0.3531(11) 1 d . U P A 1
H5B H 0.183770 -1.020720 0.263170 0.126 Uiso 0.3531(11) 1 d . U P A 1
Bi74 Bi 0.16909(13) -0.83157(10) 0.34576(8) 0.0388(4) Uani 0.3531(11) 1 d . . P A 1
Bi47 Bi -0.44659(14) -0.57513(11) 0.27865(8) 0.0423(4) Uani 0.3531(11) 1 d . . P A 1
O11 O -0.731350 -0.631470 0.612050 0.093(4) Uani 1 1 d . U . . .
O72 O -0.127980 -0.598610 0.396429 0.055(4) Uani 0.6469(11) 1 d . . P A 2
O23 O -0.2838(16) -0.8533(11) 0.5703(11) 0.107(5) Uani 1 1 d . U . . .
H23A H -0.221767 -0.886125 0.625083 0.160 Uiso 1 1 d R U . . .
H23B H -0.349392 -0.829720 0.561511 0.160 Uiso 1 1 d R U . . .
O78 O 0.070419 -0.586400 0.581230 0.092(4) Uani 1 1 d . . . . .
H78A H 0.088760 -0.527431 0.588350 0.139 Uiso 1 1 d . U . . .
H78B H 0.055850 -0.595461 0.605590 0.139 Uiso 1 1 d . U . . .
H72A H -0.059351 -0.590720 0.450980 0.139 Uiso 0.6469(11) 1 d . U P A 2
H72B H -0.102799 -0.640300 0.387670 0.139 Uiso 0.6469(11) 1 d . U P A 2
H11A H -0.730980 -0.589451 0.588730 0.139 Uiso 1 1 d . U . . .
H11B H -0.795060 -0.614540 0.599409 0.139 Uiso 1 1 d . U . . .

loop_
_atom_site_aniso_label
_atom_site_aniso_U_11
_atom_site_aniso_U_22
_atom_site_aniso_U_33
_atom_site_aniso_U_23
_atom_site_aniso_U_13
_atom_site_aniso_U_12
Bi58 0.0285(2) 0.0498(3) 0.0259(2) 0.00004(16) 0.0221(2) -0.00477(17)
Bi42 0.0299(2) 0.0474(3) 0.0269(2) 0.00121(16) 0.0232(2) 0.00455(17)
Bi34 0.0284(3) 0.0326(3) 0.0238(3) -0.0004(2) 0.0230(3) 0.0016(2)
Bi60 0.0274(3) 0.0463(4) 0.0196(3) 0.0027(2) 0.0200(3) -0.0008(2)
O56 0.044(4) 0.046(4) 0.035(4) -0.005(3) 0.037(4) -0.007(3)
O50 0.047(4) 0.044(4) 0.031(4) -0.003(3) 0.034(4) -0.001(4)
O36 0.046(4) 0.044(4) 0.037(4) 0.006(3) 0.039(4) 0.007(4)
O38 0.036(4) 0.057(5) 0.028(4) 0.001(4) 0.027(4) 0.004(4)
O44 0.036(4) 0.052(5) 0.026(4) -0.003(3) 0.027(4) -0.005(4)
O40 0.052(5) 0.048(5) 0.036(4) 0.008(3) 0.040(4) 0.006(4)
O54 0.064(6) 0.074(6) 0.055(5) 0.039(5) 0.056(5) 0.040(5)
O46 0.042(5) 0.059(5) 0.038(4) 0.008(4) 0.034(4) 0.013(4)
O52 0.035(4) 0.048(4) 0.032(4) -0.006(3) 0.029(4) -0.009(3)
O48 0.098(7) 0.071(6) 0.076(6) -0.056(5) 0.083(6) -0.057(6)
C6 0.025(5) 0.037(5) 0.025(5) 0.001(4) 0.022(4) 0.004(4)
C16 0.024(5) 0.035(5) 0.023(4) 0.004(4) 0.020(4) -0.001(4)
O10 0.067(6) 0.101(8) 0.051(5) 0.039(5) 0.055(5) 0.048(6)
C28 0.027(5) 0.032(5) 0.020(4) 0.000(4) 0.020(4) 0.001(4)
O22 0.057(5) 0.097(8) 0.047(5) -0.038(5) 0.049(5) -0.042(5)
C8 0.028(5) 0.038(5) 0.014(4) 0.000(4) 0.017(4) 0.002(4)
C24 0.030(5) 0.035(5) 0.026(5) -0.003(4) 0.024(5) -0.003(4)
C14 0.028(5) 0.033(5) 0.021(4) 0.000(4) 0.020(4) -0.003(4)
C18 0.032(5) 0.038(6) 0.030(5) 0.002(4) 0.026(5) 0.001(4)
C20 0.027(5) 0.036(5) 0.014(4) 0.001(4) 0.016(4) -0.003(4)
C26 0.032(5) 0.031(5) 0.027(5) 0.001(4) 0.025(5) -0.004(4)
C4 0.031(5) 0.044(6) 0.024(5) 0.003(4) 0.023(5) 0.003(4)
C68 0.027(5) 0.041(6) 0.023(5) 0.003(4) 0.022(4) 0.005(4)
C13 0.031(5) 0.039(5) 0.024(5) 0.000(4) 0.024(5) -0.004(4)
C2 0.024(5) 0.034(5) 0.032(5) 0.003(4) 0.024(5) 0.003(4)
C55 0.030(5) 0.033(5) 0.034(5) 0.003(4) 0.027(5) 0.002(4)
C51 0.031(5) 0.036(5) 0.022(4) -0.001(4) 0.024(4) -0.004(4)
C33 0.039(6) 0.042(6) 0.022(5) 0.000(4) 0.026(5) -0.002(5)
C61 0.047(6) 0.046(6) 0.035(6) -0.003(5) 0.037(6) -0.003(5)
C29 0.047(6) 0.033(5) 0.038(6) 0.000(5) 0.037(6) -0.001(5)
C7 0.029(5) 0.039(5) 0.021(4) -0.003(4) 0.022(4) -0.002(4)
C31 0.029(5) 0.039(6) 0.025(5) 0.000(4) 0.023(5) 0.003(4)
C53 0.027(5) 0.049(6) 0.019(4) 0.003(4) 0.021(4) 0.004(4)
C63 0.037(6) 0.038(6) 0.036(6) 0.001(5) 0.031(5) 0.001(5)
C65 0.026(5) 0.047(6) 0.022(5) -0.006(4) 0.020(4) -0.005(4)
C9 0.031(5) 0.047(6) 0.024(5) -0.001(4) 0.024(5) 0.000(5)
C37 0.027(5) 0.044(6) 0.020(4) 0.004(4) 0.020(4) 0.002(4)
C81 0.039(6) 0.041(6) 0.028(5) 0.001(4) 0.028(5) -0.001(5)
C75 0.039(6) 0.046(6) 0.028(5) 0.002(5) 0.029(5) 0.004(5)
C77 0.038(6) 0.035(5) 0.026(5) 0.001(4) 0.026(5) 0.004(4)
C39 0.030(5) 0.035(5) 0.023(5) -0.002(4) 0.021(5) -0.003(4)
C79 0.039(6) 0.045(6) 0.033(5) -0.008(5) 0.033(5) -0.006(5)
C30 0.027(5) 0.042(6) 0.024(5) 0.003(4) 0.021(4) -0.001(4)
C67 0.027(5) 0.042(6) 0.023(5) 0.000(4) 0.020(4) 0.001(4)
C69 0.039(6) 0.040(6) 0.024(5) 0.004(4) 0.026(5) -0.001(5)
C35 0.035(5) 0.037(5) 0.024(5) 0.001(4) 0.024(5) -0.001(4)
C71 0.034(5) 0.043(6) 0.023(5) -0.002(4) 0.024(5) 0.000(5)
C25 0.035(5) 0.033(5) 0.030(5) 0.002(4) 0.028(5) 0.005(4)
O5 0.099(9) 0.109(10) 0.080(8) 0.019(6) 0.080(7) 0.021(7)
Bi74 0.0455(7) 0.0499(8) 0.0356(7) 0.0024(5) 0.0358(6) 0.0015(6)
Bi47 0.0445(7) 0.0588(9) 0.0340(7) -0.0091(6) 0.0338(7) -0.0066(6)
O11 0.098(7) 0.101(8) 0.121(8) 0.033(6) 0.097(6) 0.020(6)
O72 0.055(8) 0.046(8) 0.064(9) 0.007(7) 0.048(8) -0.005(6)
O23 0.107(7) 0.102(8) 0.151(9) -0.008(6) 0.113(7) -0.013(6)
O78 0.119(10) 0.107(10) 0.096(9) -0.034(8) 0.096(9) -0.054(9)

loop_
_atom_type_symbol
_atom_type_description
_atom_type_scat_dispersion_real
_atom_type_scat_dispersion_imag
_atom_type_scat_source
C C 0.0181 0.0091 'International Tables Vol C Tables 4.2.6.8 and 6.1.1.4'
H H 0.0000 0.0000 'International Tables Vol C Tables 4.2.6.8 and 6.1.1.4'
Bi Bi -4.0111 8.9310 'International Tables Vol C Tables 4.2.6.8 and 6.1.1.4'
O O 0.0492 0.0322 'International Tables Vol C Tables 4.2.6.8 and 6.1.1.4'

loop_
_exptl_crystal_face_index_h
_exptl_crystal_face_index_k
_exptl_crystal_face_index_l
_exptl_crystal_face_perp_dist
8 -3 -16 0.0134
-8 6 13 0.0145
2 -5 -11 0.0249
-4 9 5 0.0164
2 9 -6 0.0148
-4 -9 5 0.0125
3 7 -11 0.0163
-6 -8 10 0.0130
7 5 -14 0.0153
-9 -3 16 0.0156
-10 1 9 0.0217
5 -8 -10 0.0115
-6 6 2 0.0182
5 2 2 0.0403
-5 -7 11 0.0156
-4 6 11 0.0133
0 -9 0 0.0120

loop_
_geom_angle_atom_site_label_1
_geom_angle_atom_site_label_2
_geom_angle_atom_site_label_3
_geom_angle
_geom_angle_site_symmetry_1
_geom_angle_site_symmetry_3
_geom_angle_publ_flag
O56 Bi58 O50 85.8(3) . 2_446 ?
O56 Bi58 O44 73.6(3) . . ?
O56 Bi58 O52 86.4(3) . 2_446 ?
O56 Bi58 O11 70.5(2) . . ?
O50 Bi58 O44 79.0(3) 2_446 . ?
O50 Bi58 O52 74.4(3) 2_446 2_446 ?
O50 Bi58 O11 140.9(2) 2_446 . ?
O44 Bi58 O11 120.6(2) . . ?
O52 Bi58 O44 147.7(3) 2_446 . ?
O52 Bi58 O11 73.4(2) 2_446 . ?
O36 Bi42 O38 74.3(3) . . ?
O36 Bi42 O40 85.8(3) . 2_556 ?
O36 Bi42 O46 85.1(3) . 2_556 ?
O36 Bi42 O23 76.3(4) . . ?
O38 Bi42 O23 112.4(4) . . ?
O40 Bi42 O38 79.0(3) 2_556 . ?
O40 Bi42 O46 74.8(3) 2_556 2_556 ?
O40 Bi42 O23 154.6(5) 2_556 . ?
O46 Bi42 O38 147.7(3) 2_556 . ?
O46 Bi42 O23 85.7(4) 2_556 . ?
O48 Bi34 O38 81.0(4) . . ?
O48 Bi34 O72 78.1(2) . . ?
O22 Bi34 O38 86.5(3) . . ?
O22 Bi34 O48 73.4(3) . . ?
O22 Bi34 O72 151.4(2) . . ?
O72 Bi34 O38 91.17(18) . . ?
O54 Bi60 O5 73.6(2) . . ?
O10 Bi60 O54 74.3(3) . . ?
O10 Bi60 O5 147.9(2) . . ?
C18 O56 Bi58 116.2(6) . . ?
C77 O50 Bi58 115.6(7) . 2_456 ?
C63 O36 Bi42 115.2(6) . . ?
Bi42 O38 Bi34 123.3(3) . . ?
C39 O38 Bi42 109.7(6) . . ?
C39 O38 Bi34 127.0(6) . . ?
Bi58 O44 Bi74 119.9(3) . 1_455 ?
C67 O44 Bi58 110.6(6) . . ?
C67 O44 Bi74 129.4(6) . 1_455 ?
C81 O40 Bi42 114.8(7) . 2_546 ?
C61 O54 Bi60 113.3(7) . . ?
C61 O54 Bi74 107.0(7) . . ?
C69 O46 Bi42 108.9(6) . 2_546 ?
C25 O52 Bi58 111.7(6) . 2_456 ?
C29 O48 Bi34 111.4(7) . . ?
C29 O48 Bi47 110.2(8) . . ?
C8 C6 C28 120.6(9) . . ?
C8 C6 C65 118.0(9) . . ?
C65 C6 C28 121.4(9) . . ?
C20 C16 C14 120.9(8) . . ?
C30 C16 C14 121.4(9) . . ?
C30 C16 C20 117.7(9) . . ?
C75 O10 Bi60 114.4(7) . . ?
C75 O10 Bi74 107.9(7) . . ?
C31 C28 C6 120.1(9) . . ?
C71 C28 C6 121.2(9) . . ?
C71 C28 C31 118.6(9) . . ?
C79 O22 Bi34 111.4(7) . . ?
C79 O22 Bi47 112.1(8) . . ?
C6 C8 C53 118.9(9) . . ?
C2 C8 C6 120.2(9) . . ?
C2 C8 C53 120.9(9) . . ?
C18 C24 H24 119.2 . . ?
C18 C24 C31 121.6(10) . . ?
C31 C24 H24 119.2 . . ?
C26 C14 C16 120.0(9) . . ?
C35 C14 C16 122.5(9) . . ?
C35 C14 C26 117.5(9) . . ?
O56 C18 C67 116.9(9) . . ?
C24 C18 O56 122.2(10) . . ?
C24 C18 C67 120.9(10) . . ?
C16 C20 C51 118.8(8) . . ?
C55 C20 C16 119.3(9) . . ?
C55 C20 C51 121.9(9) . . ?
C14 C26 C37 119.3(9) . . ?
C4 C26 C14 119.3(10) . . ?
C4 C26 C37 121.3(9) . . ?
C26 C4 H4 119.0 . . ?
C63 C4 C26 122.0(10) . . ?
C63 C4 H4 119.0 . . ?
C53 C68 H68 119.4 . . ?
C53 C68 C25 121.3(9) . . ?
C25 C68 H68 119.4 . . ?
C51 C13 H13 119.9 . . ?
C51 C13 C69 120.2(9) . . ?
C69 C13 H13 119.9 . . ?
C8 C2 H2 119.5 . . ?
C29 C2 C8 121.1(10) . . ?
C29 C2 H2 119.5 . . ?
C20 C55 H55 118.9 . . ?
C61 C55 C20 122.1(10) . . ?
C61 C55 H55 118.9 . . ?
C13 C51 C20 121.0(8) . . ?
C13 C51 C37 119.5(9) . . ?
C37 C51 C20 119.5(9) . . ?
C37 C33 H33 119.3 . . ?
C81 C33 H33 119.3 . . ?
C81 C33 C37 121.4(10) . . ?
O54 C61 C55 123.6(11) . . ?
O54 C61 C75 117.6(10) . . ?
C55 C61 C75 118.8(10) . . ?
O48 C29 C2 123.6(10) . . ?
O48 C29 C79 117.3(10) . . ?
C2 C29 C79 119.1(10) . . ?
C53 C7 C31 120.6(9) . . ?
C53 C7 C9 119.0(9) . . ?
C9 C7 C31 120.4(9) . . ?
C28 C31 C24 119.4(10) . . ?
C28 C31 C7 120.1(9) . . ?
C24 C31 C7 120.4(9) . . ?
C68 C53 C8 121.1(9) . . ?
C68 C53 C7 119.4(9) . . ?
C7 C53 C8 119.5(10) . . ?
O36 C63 C39 117.8(10) . . ?
C4 C63 O36 121.7(10) . . ?
C4 C63 C39 120.5(10) . . ?
C6 C65 H65 119.0 . . ?
C79 C65 C6 121.9(10) . . ?
C79 C65 H65 119.0 . . ?
C7 C9 H9 119.2 . . ?
C77 C9 C7 121.6(9) . . ?
C77 C9 H9 119.2 . . ?
C51 C37 C26 121.4(9) . . ?
C51 C37 C33 119.1(10) . . ?
C33 C37 C26 119.5(9) . . ?
O40 C81 C69 117.3(10) . . ?
C33 C81 O40 122.1(10) . . ?
C33 C81 C69 120.6(10) . . ?
O10 C75 C61 116.9(9) . . ?
O10 C75 C30 123.8(10) . . ?
C30 C75 C61 119.2(10) . . ?
O50 C77 C9 122.4(10) . . ?
O50 C77 C25 117.3(10) . . ?
C9 C77 C25 120.3(9) . . ?
O38 C39 C63 119.0(9) . . ?
O38 C39 C35 123.1(9) . . ?
C35 C39 C63 117.8(10) . . ?
O22 C79 C29 117.3(9) . . ?
O22 C79 C65 122.8(10) . . ?
C65 C79 C29 119.7(10) . . ?
C16 C30 H30 118.7 . . ?
C75 C30 C16 122.6(10) . . ?
C75 C30 H30 118.7 . . ?
O44 C67 C18 119.7(9) . . ?
O44 C67 C71 122.6(9) . . ?
C71 C67 C18 117.7(10) . . ?
O46 C69 C13 121.4(10) . . ?
O46 C69 C81 119.8(9) . . ?
C81 C69 C13 118.8(11) . . ?
C14 C35 H35 118.6 . . ?
C39 C35 C14 122.7(9) . . ?
C39 C35 H35 118.6 . . ?
C28 C71 C67 121.7(9) . . ?
C28 C71 H71 119.2 . . ?
C67 C71 H71 119.2 . . ?
O52 C25 C68 123.2(9) . . ?
O52 C25 C77 118.6(9) . . ?
C68 C25 C77 118.2(10) . . ?
H5A O5 H5B 104.48(2) . . ?
O54 Bi74 O44 89.5(3) . 1_655 ?
O54 Bi74 O10 68.9(3) . . ?
O10 Bi74 O44 92.2(3) . 1_655 ?
O22 Bi47 O48 70.0(3) . . ?
Bi58 O11 H11A 91.899(9) . . ?
Bi58 O11 H11B 141.809(13) . . ?
H11A O11 H11B 104.491(13) . . ?
Bi34 O72 H72A 109.48(3) . . ?
Bi34 O72 H72B 109.472(15) . . ?
H72A O72 H72B 104.500(15) . . ?
Bi42 O23 H23A 110.3 . . ?
Bi42 O23 H23B 115.1 . . ?
H23A O23 H23B 99.9 . . ?
H78A O78 H78B 104.485(3) . . ?

loop_
_geom_bond_atom_site_label_1
_geom_bond_atom_site_label_2
_geom_bond_distance
_geom_bond_site_symmetry_2
_geom_bond_publ_flag
Bi58 O56 2.146(8) . ?
Bi58 O50 2.154(8) 2_446 ?
Bi58 O44 2.341(7) . ?
Bi58 O52 2.287(8) 2_446 ?
Bi58 O11 2.7679(5) . ?
Bi42 O36 2.124(8) . ?
Bi42 O38 2.330(7) . ?
Bi42 O40 2.159(9) 2_556 ?
Bi42 O46 2.303(8) 2_556 ?
Bi42 O23 2.648(14) . ?
Bi34 O38 2.676(8) . ?
Bi34 O48 2.227(8) . ?
Bi34 O22 2.227(8) . ?
Bi34 O72 2.6477(8) . ?
Bi60 O54 2.218(8) . ?
Bi60 O10 2.185(9) . ?
Bi60 O5 2.5795(7) . ?
O56 C18 1.363(12) . ?
O50 C77 1.348(12) . ?
O36 C63 1.368(13) . ?
O38 C39 1.332(14) . ?
O44 C67 1.311(14) . ?
O44 Bi74 2.720(8) 1_455 ?
O40 C81 1.354(13) . ?
O54 C61 1.340(13) . ?
O54 Bi74 2.336(9) . ?
O46 C69 1.339(15) . ?
O52 C25 1.310(14) . ?
O48 C29 1.328(14) . ?
O48 Bi47 2.367(9) . ?
C6 C28 1.459(13) . ?
C6 C8 1.410(14) . ?
C6 C65 1.413(13) . ?
C16 C14 1.446(13) . ?
C16 C20 1.420(14) . ?
C16 C30 1.415(13) . ?
O10 C75 1.334(13) . ?
O10 Bi74 2.365(10) . ?
C28 C31 1.411(13) . ?
C28 C71 1.400(15) . ?
O22 C79 1.342(13) . ?
O22 Bi47 2.273(9) . ?
C8 C2 1.404(14) . ?
C8 C53 1.489(13) . ?
C24 H24 0.9500 . ?
C24 C18 1.348(15) . ?
C24 C31 1.411(14) . ?
C14 C26 1.418(13) . ?
C14 C35 1.405(15) . ?
C18 C67 1.424(15) . ?
C20 C55 1.394(14) . ?
C20 C51 1.477(12) . ?
C26 C4 1.393(14) . ?
C26 C37 1.452(15) . ?
C4 H4 0.9500 . ?
C4 C63 1.361(16) . ?
C68 H68 0.9500 . ?
C68 C53 1.396(15) . ?
C68 C25 1.414(14) . ?
C13 H13 0.9500 . ?
C13 C51 1.400(15) . ?
C13 C69 1.424(13) . ?
C2 H2 0.9500 . ?
C2 C29 1.375(16) . ?
C55 H55 0.9500 . ?
C55 C61 1.377(15) . ?
C51 C37 1.401(13) . ?
C33 H33 0.9500 . ?
C33 C37 1.435(13) . ?
C33 C81 1.335(16) . ?
C61 C75 1.433(17) . ?
C29 C79 1.435(16) . ?
C7 C31 1.447(15) . ?
C7 C53 1.415(13) . ?
C7 C9 1.426(13) . ?
C63 C39 1.410(15) . ?
C65 H65 0.9500 . ?
C65 C79 1.366(14) . ?
C9 H9 0.9500 . ?
C9 C77 1.349(16) . ?
C81 C69 1.423(16) . ?
C75 C30 1.362(15) . ?
C77 C25 1.441(15) . ?
C39 C35 1.392(15) . ?
C30 H30 0.9500 . ?
C67 C71 1.414(14) . ?
C35 H35 0.9500 . ?
C71 H71 0.9500 . ?
O5 H5A 0.8701(5) . ?
O5 H5B 0.87013(12) . ?
O11 H11A 0.86996(3) . ?
O11 H11B 0.86990(14) . ?
O72 H72A 0.8699(4) . ?
O72 H72B 0.87002(7) . ?
O23 H23A 0.9934 . ?
O23 H23B 0.9955 . ?
O78 H78A 0.87000(2) . ?
O78 H78B 0.86998(10) . ?

loop_
_geom_torsion_atom_site_label_1
_geom_torsion_atom_site_label_2
_geom_torsion_atom_site_label_3
_geom_torsion_atom_site_label_4
_geom_torsion
_geom_torsion_site_symmetry_1
_geom_torsion_site_symmetry_2
_geom_torsion_site_symmetry_3
_geom_torsion_site_symmetry_4
_geom_torsion_publ_flag
Bi58 O56 C18 C24 -165.5(8) . . . . ?
Bi58 O56 C18 C67 16.6(12) . . . . ?
Bi58 O50 C77 C9 172.0(8) 2_456 . . . ?
Bi58 O50 C77 C25 -10.0(12) 2_456 . . . ?
Bi58 O44 C67 C18 -8.9(12) . . . . ?
Bi58 O44 C67 C71 169.2(9) . . . . ?
Bi58 O52 C25 C68 -165.7(8) 2_456 . . . ?
Bi58 O52 C25 C77 12.9(12) 2_456 . . . ?
Bi42 O36 C63 C4 164.2(9) . . . . ?
Bi42 O36 C63 C39 -19.0(13) . . . . ?
Bi42 O38 C39 C63 10.5(12) . . . . ?
Bi42 O38 C39 C35 -167.6(9) . . . . ?
Bi42 O40 C81 C33 -167.5(9) 2_546 . . . ?
Bi42 O40 C81 C69 12.9(13) 2_546 . . . ?
Bi42 O46 C69 C13 161.8(9) 2_546 . . . ?
Bi42 O46 C69 C81 -18.0(13) 2_546 . . . ?
Bi34 O38 C39 C63 -171.8(7) . . . . ?
Bi34 O38 C39 C35 10.1(15) . . . . ?
Bi34 O48 C29 C2 155.0(9) . . . . ?
Bi34 O48 C29 C79 -24.2(14) . . . . ?
Bi34 O22 C79 C29 20.5(14) . . . . ?
Bi34 O22 C79 C65 -154.3(10) . . . . ?
Bi60 O54 C61 C55 167.5(9) . . . . ?
Bi60 O54 C61 C75 -9.9(14) . . . . ?
Bi60 O10 C75 C61 17.2(15) . . . . ?
Bi60 O10 C75 C30 -165.3(10) . . . . ?
O56 C18 C67 O44 -4.2(15) . . . . ?
O56 C18 C67 C71 177.7(10) . . . . ?
O50 C77 C25 O52 -2.8(15) . . . . ?
O50 C77 C25 C68 175.9(9) . . . . ?
O36 C63 C39 O38 4.5(16) . . . . ?
O36 C63 C39 C35 -177.3(10) . . . . ?
O38 C39 C35 C14 -179.6(10) . . . . ?
O44 C67 C71 C28 -179.3(10) . . . . ?
O40 C81 C69 O46 4.8(17) . . . . ?
O40 C81 C69 C13 -175.1(10) . . . . ?
O54 C61 C75 O10 -4.8(18) . . . . ?
O54 C61 C75 C30 177.6(11) . . . . ?
O48 C29 C79 O22 2.6(17) . . . . ?
O48 C29 C79 C65 177.5(12) . . . . ?
C6 C28 C31 C24 179.3(9) . . . . ?
C6 C28 C31 C7 2.5(15) . . . . ?
C6 C28 C71 C67 -179.6(10) . . . . ?
C6 C8 C2 C29 3.0(16) . . . . ?
C6 C8 C53 C68 -175.1(10) . . . . ?
C6 C8 C53 C7 4.5(15) . . . . ?
C6 C65 C79 O22 176.3(11) . . . . ?
C6 C65 C79 C29 1.6(18) . . . . ?
C16 C14 C26 C4 -177.4(10) . . . . ?
C16 C14 C26 C37 -2.2(15) . . . . ?
C16 C14 C35 C39 178.1(10) . . . . ?
C16 C20 C55 C61 -6.0(16) . . . . ?
C16 C20 C51 C13 174.9(9) . . . . ?
C16 C20 C51 C37 -3.1(15) . . . . ?
O10 C75 C30 C16 -179.3(12) . . . . ?
C28 C6 C8 C2 175.5(9) . . . . ?
C28 C6 C8 C53 -2.5(14) . . . . ?
C28 C6 C65 C79 -177.8(10) . . . . ?
C8 C6 C28 C31 -1.0(15) . . . . ?
C8 C6 C28 C71 -178.3(10) . . . . ?
C8 C6 C65 C79 0.8(16) . . . . ?
C8 C2 C29 O48 -179.8(11) . . . . ?
C8 C2 C29 C79 -0.7(17) . . . . ?
C24 C18 C67 O44 177.9(10) . . . . ?
C24 C18 C67 C71 -0.2(16) . . . . ?
C14 C16 C20 C55 -177.4(10) . . . . ?
C14 C16 C20 C51 1.9(15) . . . . ?
C14 C16 C30 C75 -178.7(11) . . . . ?
C14 C26 C4 C63 -3.9(17) . . . . ?
C14 C26 C37 C51 1.0(15) . . . . ?
C14 C26 C37 C33 179.1(10) . . . . ?
C18 C24 C31 C28 2.0(16) . . . . ?
C18 C24 C31 C7 178.8(10) . . . . ?
C18 C67 C71 C28 -1.2(16) . . . . ?
C20 C16 C14 C26 0.7(15) . . . . ?
C20 C16 C14 C35 177.8(10) . . . . ?
C20 C16 C30 C75 -0.2(16) . . . . ?
C20 C55 C61 O54 -173.5(11) . . . . ?
C20 C55 C61 C75 3.9(17) . . . . ?
C20 C51 C37 C26 1.7(15) . . . . ?
C20 C51 C37 C33 -176.5(9) . . . . ?
C26 C14 C35 C39 -4.7(16) . . . . ?
C26 C4 C63 O36 178.1(10) . . . . ?
C26 C4 C63 C39 1.3(18) . . . . ?
C4 C26 C37 C51 176.1(10) . . . . ?
C4 C26 C37 C33 -5.8(16) . . . . ?
C4 C63 C39 O38 -178.6(10) . . . . ?
C4 C63 C39 C35 -0.4(17) . . . . ?
C13 C51 C37 C26 -176.3(10) . . . . ?
C13 C51 C37 C33 5.5(15) . . . . ?
C2 C8 C53 C68 6.8(16) . . . . ?
C2 C8 C53 C7 -173.5(10) . . . . ?
C2 C29 C79 O22 -176.6(11) . . . . ?
C2 C29 C79 C65 -1.6(18) . . . . ?
C55 C20 C51 C13 -5.8(15) . . . . ?
C55 C20 C51 C37 176.2(10) . . . . ?
C55 C61 C75 O10 177.7(12) . . . . ?
C55 C61 C75 C30 0.1(18) . . . . ?
C51 C20 C55 C61 174.6(10) . . . . ?
C51 C13 C69 O46 177.0(10) . . . . ?
C51 C13 C69 C81 -3.2(16) . . . . ?
C33 C81 C69 O46 -174.8(11) . . . . ?
C33 C81 C69 C13 5.3(17) . . . . ?
C61 C75 C30 C16 -1.8(18) . . . . ?
C7 C9 C77 O50 -178.8(10) . . . . ?
C7 C9 C77 C25 3.2(17) . . . . ?
C31 C28 C71 C67 3.0(16) . . . . ?
C31 C24 C18 O56 -178.0(10) . . . . ?
C31 C24 C18 C67 -0.2(17) . . . . ?
C31 C7 C53 C8 -3.1(15) . . . . ?
C31 C7 C53 C68 176.6(10) . . . . ?
C31 C7 C9 C77 -179.1(10) . . . . ?
C53 C8 C2 C29 -179.0(10) . . . . ?
C53 C68 C25 O52 -178.0(10) . . . . ?
C53 C68 C25 C77 3.4(15) . . . . ?
C53 C7 C31 C28 -0.4(15) . . . . ?
C53 C7 C31 C24 -177.2(10) . . . . ?
C53 C7 C9 C77 2.2(16) . . . . ?
C63 C39 C35 C14 2.3(16) . . . . ?
C65 C6 C28 C31 177.6(10) . . . . ?
C65 C6 C28 C71 0.3(15) . . . . ?
C65 C6 C8 C2 -3.1(15) . . . . ?
C65 C6 C8 C53 178.9(9) . . . . ?
C9 C7 C31 C28 -179.0(10) . . . . ?
C9 C7 C31 C24 4.2(16) . . . . ?
C9 C7 C53 C8 175.6(10) . . . . ?
C9 C7 C53 C68 -4.7(16) . . . . ?
C9 C77 C25 O52 175.3(10) . . . . ?
C9 C77 C25 C68 -6.0(16) . . . . ?
C37 C26 C4 C63 -179.0(10) . . . . ?
C37 C33 C81 O40 178.4(10) . . . . ?
C37 C33 C81 C69 -2.0(17) . . . . ?
C81 C33 C37 C26 178.3(10) . . . . ?
C81 C33 C37 C51 -3.5(17) . . . . ?
C30 C16 C14 C26 179.2(10) . . . . ?
C30 C16 C14 C35 -3.7(16) . . . . ?
C30 C16 C20 C55 4.1(15) . . . . ?
C30 C16 C20 C51 -176.6(9) . . . . ?
C69 C13 C51 C20 179.8(10) . . . . ?
C69 C13 C51 C37 -2.2(15) . . . . ?
C35 C14 C26 C4 5.4(15) . . . . ?
C35 C14 C26 C37 -179.4(10) . . . . ?
C71 C28 C31 C24 -3.3(15) . . . . ?
C71 C28 C31 C7 179.9(10) . . . . ?
C25 C68 C53 C8 -178.4(10) . . . . ?
C25 C68 C53 C7 1.9(16) . . . . ?
Bi74 O44 C67 C18 174.1(7) 1_455 . . . ?
Bi74 O44 C67 C71 -7.9(15) 1_455 . . . ?
Bi74 O54 C61 C55 -145.0(10) . . . . ?
Bi74 O54 C61 C75 37.5(13) . . . . ?
Bi74 O10 C75 C61 -30.4(14) . . . . ?
Bi74 O10 C75 C30 147.1(10) . . . . ?
Bi47 O48 C29 C2 -156.6(9) . . . . ?
Bi47 O48 C29 C79 24.3(13) . . . . ?
Bi47 O22 C79 C29 -29.6(14) . . . . ?
Bi47 O22 C79 C65 155.6(10) . . . . ?

loop_
_exptl_oxdiff_crystal_face_indexfrac_h
_exptl_oxdiff_crystal_face_indexfrac_k
_exptl_oxdiff_crystal_face_indexfrac_l
_exptl_oxdiff_crystal_face_x
_exptl_oxdiff_crystal_face_y
_exptl_oxdiff_crystal_face_z
7.8108 -3.3212 -16.1103 0.6288 -0.7359 0.2513
-8.2381 5.5396 13.4627 -0.8527 0.5223 -0.0090
2.0638 -5.0887 -10.9952 0.5976 -0.3659 0.7135
-3.7057 8.7944 4.6465 -0.9969 -0.0786 -0.0090
2.2602 8.6959 -5.9370 -0.7603 -0.6495 -0.0090
-3.9512 -8.7133 4.7653 0.7094 0.6062 0.3596
3.3581 6.5671 -10.8256 -0.5017 -0.8189 0.2787
-6.1761 -7.5256 9.7360 0.5055 0.8254 0.2513
7.3807 5.2817 -14.2451 -0.2333 -0.9724 -0.0090
-9.4929 -2.8692 16.1213 -0.0781 0.9898 0.1194
-10.2071 0.7333 9.1089 -0.4348 0.5086 0.7432
4.7062 -7.7024 -9.7465 0.9373 -0.2249 0.2661
-6.1366 6.0385 2.3993 -0.8009 -0.0633 0.5954
5.2619 1.7839 2.1597 -0.0069 -0.0057 -1.0000
-4.9717 -7.3170 10.6511 0.5223 0.8527 -0.0090
-4.0129 5.9908 11.0029 -0.7503 0.3477 -0.4413
0.0141 -8.9784 -0.0056 0.8798 0.3467 0.1737

loop_
_smtbx_masks_void_nr
_smtbx_masks_void_average_x
_smtbx_masks_void_average_y
_smtbx_masks_void_average_z
_smtbx_masks_void_volume
_smtbx_masks_void_count_electrons
_smtbx_masks_void_content
1 0.000 0.500 0.000 186.9 54.6 '6 H2O'
2 -0.157 0.277 0.276 42.8 9.2 '1 H2O'
3 0.157 0.723 0.724 42.8 11.6 '1 H2O'
4 0.500 0.000 0.500 186.9 54.6 '6 H2O'
5 0.343 0.223 0.776 42.8 9.2 '1 H2O'
6 0.657 0.777 0.224 42.8 11.6 '1 H2O'
